data_4323489
loop_
_publ_author_name
'Rossana Galassi'
'Rinaldo Poli'
'E. Alessandra Quadrelli'
'James C. Fettinger'

_publ_section_title
;
 H+/AuPPh3+ Exchange for the Hydride Complexes CpMoH(CO)2(L) (L = PMe3,
 PPh3, CO). Formation and Structure of [Cp(CO)2(PMe3)Mo(AuPPh3)2]+[BF4]-
;
_journal_name_full 'Inorganic Chemistry'
_journal_page_first 3001
_journal_page_last 3007
_journal_paper_doi 10.1021/ic961265a
_journal_volume 36
_journal_year 1997
_chemical_formula_sum 'C46 H44 Au2 B F4 Mo O2 P3'
_chemical_formula_weight 1298.41
_chemical_name_systematic
;
 ?
;
_space_group_IT_number 14
_symmetry_cell_setting monoclinic
_symmetry_space_group_name_Hall '-P 2yn'
_symmetry_space_group_name_H-M 'P 1 21/n 1'
_atom_sites_solution_hydrogens geom
_atom_sites_solution_primary direct
_atom_sites_solution_secondary difmap
_audit_creation_method SHELXL
_cell_angle_alpha 90.00
_cell_angle_beta 105.086(5)
_cell_angle_gamma 90.00
_cell_formula_units_Z 4
_cell_length_a 18.1457(13)
_cell_length_b 9.7811(7)
_cell_length_c 26.096(2)
_cell_measurement_reflns_used 25
_cell_measurement_temperature 153(2)
_cell_measurement_theta_max 19.3
_cell_measurement_theta_min 17.6
_cell_volume 4472.0(6)
_computing_cell_refinement 'Enraf-Nonius EXPRESS'
_computing_data_collection 'Enraf-Nonius EXPRESS'
_computing_data_reduction 'Harms, XCAD4, Siemens SHELXTL'
_computing_molecular_graphics 'Siemens SHELXTL'
_computing_publication_material 'Siemens SHELXTL'
_computing_structure_refinement 'SHELXL-93 (Sheldrick, 1993)'
_computing_structure_solution 'SHELXS-86 (Sheldrick, 1990)'
_diffrn_ambient_temperature 153(2)
_diffrn_measurement_device 'Enraf-Nonius CAD4'
_diffrn_measurement_method '\w scans'
_diffrn_radiation_monochromator graphite
_diffrn_radiation_source 'fine-focus sealed tube'
_diffrn_radiation_type MoK\a
_diffrn_radiation_wavelength 0.71073
_diffrn_reflns_av_R_equivalents 0.0674
_diffrn_reflns_av_sigmaI/netI 0.0361
_diffrn_reflns_limit_h_max 20
_diffrn_reflns_limit_h_min -21
_diffrn_reflns_limit_k_max 0
_diffrn_reflns_limit_k_min -11
_diffrn_reflns_limit_l_max 30
_diffrn_reflns_limit_l_min 0
_diffrn_reflns_number 9060
_diffrn_reflns_theta_max 24.96
_diffrn_reflns_theta_min 2.46
_diffrn_standards_decay_% 0
_diffrn_standards_interval_time 60
_diffrn_standards_number 6
_exptl_absorpt_coefficient_mu 6.982
_exptl_absorpt_correction_T_max 0.2790
_exptl_absorpt_correction_T_min 0.1433
_exptl_absorpt_correction_type empirical
_exptl_crystal_colour 'canary yellow'
_exptl_crystal_density_diffrn 1.928
_exptl_crystal_description plate
_exptl_crystal_F_000 2488
_exptl_crystal_size_max 0.500
_exptl_crystal_size_mid 0.200
_exptl_crystal_size_min 0.075
_refine_diff_density_max 2.509
_refine_diff_density_min -2.384
_refine_diff_density_rms 0.250
_refine_ls_extinction_coef 0.00043(9)
_refine_ls_extinction_expression Fc^*^=3DkFc[1+0.001xFc^2^\l^3^/sin(2\q)]^-1/4^
_refine_ls_extinction_method SHELXL
_refine_ls_goodness_of_fit_all 1.124
_refine_ls_goodness_of_fit_obs 1.171
_refine_ls_matrix_type full
_refine_ls_number_parameters 536
_refine_ls_number_reflns 7835
_refine_ls_number_restraints 0
_refine_ls_restrained_S_all 1.124
_refine_ls_restrained_S_obs 1.171
_refine_ls_R_factor_all 0.0650
_refine_ls_R_factor_obs 0.0520
_refine_ls_shift/esd_max -0.003
_refine_ls_shift/esd_mean 0.000
_refine_ls_structure_factor_coef Fsqd
_refine_ls_weighting_details 'w=3D1/[\s^2^(Fo^2^)+(0.0857P)^2^+9.4277P] where P=3D(Fo^2^+2Fc^2^)/3'
_refine_ls_weighting_scheme calc
_refine_ls_wR_factor_all 0.1364
_refine_ls_wR_factor_obs 0.1293
_reflns_number_observed 6555
_reflns_number_total 7835
_reflns_observed_criterion >2sigma(I)
_cod_data_source_file ic961265a.cif
_cod_data_source_block compound_1
_cod_depositor_comments
;
The following automatic conversions were performed:

'_refine_ls_weighting_scheme' value 'calc
w=3D1/[\s^2^(Fo^2^)+(0.0857P)^2^+9.4277P] where P=3D(Fo^2^+2Fc^2^)/3'
was changed to 'calc'. New tag '_refine_ls_weighting_details' was
created. The value of the new tag was set to
'w=3D1/[\s^2^(Fo^2^)+(0.0857P)^2^+9.4277P] where
P=3D(Fo^2^+2Fc^2^)/3'.

Automatic conversion script
Id: cif_fix_values 3143 2015-03-26 13:38:13Z robertas 
;
_cod_original_cell_volume 4472.0(5)
_cod_database_code 4323489

loop_
_symmetry_equiv_pos_as_xyz
'x, y, z'
'-x+1/2, y+1/2, -z+1/2'
'-x, -y, -z'
'x-1/2, -y-1/2, z-1/2'

loop_
_atom_site_aniso_label
_atom_site_aniso_U_11
_atom_site_aniso_U_22
_atom_site_aniso_U_33
_atom_site_aniso_U_23
_atom_site_aniso_U_13
_atom_site_aniso_U_12
Mo1 0.0155(4) 0.0214(4) 0.0178(4) -0.0014(3) 0.0019(3) 0.0002(3)
Au1 0.0176(2) 0.0267(2) 0.0239(2) 0.00065(15) 0.00335(14) 0.00429(15)
Au2 0.0202(2) 0.0240(2) 0.0205(2) -0.00387(14) 0.00074(14) -0.00119(14)
P1 0.0163(11) 0.0208(12) 0.0234(11) 0.0026(10) 0.0038(9) 0.0023(9)
P2 0.0189(11) 0.0145(11) 0.0218(11) -0.0017(9) 0.0025(9) -0.0016(9)
P3 0.0267(13) 0.0272(13) 0.0219(12) -0.0020(10) -0.0005(10) 0.0040(11)
C1 0.048(7) 0.018(5) 0.043(6) -0.006(4) 0.018(5) -0.017(5)
C2 0.032(6) 0.042(7) 0.041(6) 0.020(5) 0.008(5) 0.002(5)
C3 0.035(6) 0.043(6) 0.032(5) 0.004(5) 0.017(5) -0.008(5)
C4 0.024(5) 0.029(6) 0.057(7) -0.001(5) 0.016(5) 0.002(5)
C5 0.019(5) 0.039(6) 0.037(6) -0.002(5) -0.005(4) -0.010(5)
C6 0.023(5) 0.011(4) 0.027(5) 0.006(4) 0.004(4) 0.000(4)
O6 0.036(4) 0.069(6) 0.030(4) 0.012(4) 0.017(3) 0.015(4)
C7 0.027(5) 0.023(5) 0.020(4) -0.003(4) -0.003(4) 0.000(4)
O7 0.043(4) 0.030(4) 0.036(4) -0.010(3) -0.001(3) 0.013(4)
C8 0.046(7) 0.047(7) 0.030(6) -0.003(5) -0.003(5) 0.004(6)
C9 0.054(7) 0.043(7) 0.032(6) 0.011(5) 0.001(5) -0.005(6)
C10 0.030(6) 0.041(7) 0.041(6) -0.003(5) 0.000(5) 0.014(5)
C11 0.028(5) 0.020(5) 0.026(5) 0.003(4) 0.009(4) 0.006(4)
C12 0.027(5) 0.067(8) 0.032(6) 0.022(6) 0.007(5) -0.001(6)
C13 0.040(7) 0.068(9) 0.035(6) 0.019(6) -0.001(5) -0.003(6)
C14 0.026(5) 0.044(7) 0.050(7) 0.004(5) 0.012(5) -0.008(5)
C15 0.023(5) 0.041(6) 0.040(6) 0.007(5) 0.005(4) -0.006(5)
C16 0.025(5) 0.042(6) 0.029(5) 0.003(5) 0.006(4) 0.012(5)
C21 0.023(5) 0.025(5) 0.021(5) 0.005(4) -0.009(4) -0.001(4)
C22 0.066(8) 0.030(6) 0.025(5) 0.004(5) 0.005(5) 0.001(6)
C23 0.062(8) 0.030(6) 0.029(6) -0.004(5) 0.002(5) -0.006(6)
C24 0.043(6) 0.032(6) 0.031(5) 0.008(5) 0.003(5) -0.002(5)
C25 0.033(6) 0.033(6) 0.028(5) 0.015(5) -0.002(4) 0.009(5)
C26 0.027(5) 0.034(6) 0.030(5) 0.009(4) 0.007(4) 0.000(5)
C31 0.025(5) 0.022(5) 0.027(5) 0.003(4) 0.006(4) -0.004(4)
C32 0.027(5) 0.051(7) 0.038(6) 0.000(5) 0.012(5) -0.006(5)
C33 0.048(7) 0.043(7) 0.040(6) 0.007(5) 0.000(5) -0.023(6)
C34 0.068(8) 0.027(6) 0.029(5) -0.003(5) 0.003(6) -0.024(6)
C35 0.067(8) 0.041(7) 0.028(5) -0.008(5) 0.021(6) -0.007(6)
C36 0.035(5) 0.026(5) 0.022(5) -0.004(4) 0.005(4) -0.006(4)
C41 0.026(5) 0.017(5) 0.034(5) -0.008(4) 0.007(4) -0.003(4)
C42 0.018(5) 0.050(7) 0.037(6) -0.003(5) 0.003(4) 0.000(5)
C43 0.033(6) 0.069(9) 0.055(7) 0.010(7) 0.023(6) -0.004(6)
C44 0.020(5) 0.044(7) 0.066(8) 0.002(6) 0.015(5) 0.003(5)
C45 0.019(5) 0.033(6) 0.051(6) -0.002(5) 0.005(5) 0.002(4)
C46 0.017(5) 0.032(5) 0.034(5) 0.000(4) 0.003(4) -0.002(4)
C51 0.025(5) 0.024(5) 0.019(4) 0.003(4) 0.005(4) -0.002(4)
C52 0.023(5) 0.029(5) 0.020(4) -0.001(4) 0.001(4) 0.000(4)
C53 0.012(4) 0.031(5) 0.040(6) 0.009(5) 0.007(4) 0.007(4)
C54 0.036(6) 0.021(5) 0.045(6) 0.005(5) 0.015(5) 0.005(4)
C55 0.033(6) 0.021(5) 0.044(6) -0.007(5) 0.008(5) -0.007(4)
C56 0.020(5) 0.028(5) 0.025(5) 0.004(4) -0.001(4) -0.004(4)
C61 0.014(4) 0.017(4) 0.025(5) 0.004(4) 0.004(4) -0.002(4)
C62 0.023(5) 0.017(5) 0.040(6) -0.008(4) 0.014(4) -0.003(4)
C63 0.045(6) 0.029(6) 0.038(6) 0.001(5) 0.016(5) -0.006(5)
C64 0.033(6) 0.047(7) 0.026(5) 0.018(5) 0.009(4) -0.001(5)
C65 0.022(5) 0.034(6) 0.030(5) -0.003(4) 0.006(4) -0.002(4)
C66 0.024(5) 0.021(5) 0.029(5) 0.001(4) 0.006(4) 0.000(4)
B1 0.020(5) 0.029(6) 0.039(6) 0.002(5) 0.008(5) -0.001(5)
=461 0.038(4) 0.051(4) 0.082(5) -0.017(4) -0.005(4) -0.012(4)
=462 0.054(4) 0.079(6) 0.050(4) 0.023(4) 0.012(3) -0.016(4)
=463 0.071(5) 0.056(5) 0.052(4) -0.010(4) 0.016(4) 0.001(4)
=464 0.056(5) 0.052(5) 0.074(5) 0.015(4) 0.007(4) 0.021(4)

loop_
_atom_site_label
_atom_site_type_symbol
_atom_site_fract_x
_atom_site_fract_y
_atom_site_fract_z
_atom_site_U_iso_or_equiv
_atom_site_thermal_displace_type
_atom_site_occupancy
_atom_site_calc_flag
_atom_site_refinement_flags
_atom_site_disorder_group
Mo1 Mo 1.24420(4) 0.30708(8) 0.42159(3) 0.0187(2) Uani 1 d . .
Au1 Au 1.09707(2) 0.41063(4) 0.383431(13) 0.02312(14) Uani 1 d . .
Au2 Au 1.14521(2) 0.20095(4) 0.330583(13) 0.02241(13) Uani 1 d . .
P1 P 0.98624(13) 0.5336(2) 0.36406(9) 0.0204(5) Uani 1 d . .
P2 P 1.07154(13) 0.0985(2) 0.25546(9) 0.0189(5) Uani 1 d . .
P3 P 1.31155(15) 0.1946(3) 0.50480(10) 0.0265(5) Uani 1 d . .
C1 C 1.2987(6) 0.5255(10) 0.4353(4) 0.035(2) Uani 1 d . .
H1 H 1.2876(6) 0.5836(10) 0.4615(4) 0.042 Uiso 1 calc R .
C2 C 1.2585(6) 0.5194(12) 0.3821(4) 0.039(3) Uani 1 d . .
H2 H 1.2159(6) 0.5747(12) 0.3655(4) 0.047 Uiso 1 calc R .
C3 C 1.2916(6) 0.4172(12) 0.3571(4) 0.036(2) Uani 1 d . .
H3 H 1.2748(6) 0.3900(12) 0.3209(4) 0.043 Uiso 1 calc R .
C4 C 1.3538(6) 0.3634(11) 0.3952(4) 0.036(2) Uani 1 d . .
H4 H 1.3871(6) 0.2934(11) 0.3895(4) 0.043 Uiso 1 calc R .
C5 C 1.3583(6) 0.4306(11) 0.4432(4) 0.034(2) Uani 1 d . .
H5 H 1.3956(6) 0.4146(11) 0.4757(4) 0.041 Uiso 1 calc R .
C6 C 1.1693(5) 0.3081(9) 0.4653(4) 0.021(2) Uani 1 d . .
O6 O 1.1351(4) 0.3041(9) 0.4968(3) 0.044(2) Uani 1 d . .
C7 C 1.2456(5) 0.1102(10) 0.4033(3) 0.025(2) Uani 1 d . .
O7 O 1.2598(4) -0.0036(8) 0.3973(3) 0.038(2) Uani 1 d . .
C8 C 1.3358(7) 0.3064(13) 0.5625(4) 0.043(3) Uani 1 d . .
H8A H 1.2892(9) 0.3482(67) 0.5676(20) 0.065 Uiso 1 calc R .
H8B H 1.3706(38) 0.3782(52) 0.5568(14) 0.065 Uiso 1 calc R .
H8C H 1.3608(43) 0.2530(20) 0.5940(7) 0.065 Uiso 1 calc R .
C9 C 1.2615(7) 0.0558(12) 0.5272(4) 0.045(3) Uani 1 d . .
H9A H 1.2134(23) 0.0898(22) 0.5328(31) 0.067 Uiso 1 calc R .
H9B H 1.2933(21) 0.0191(57) 0.5607(18) 0.067 Uiso 1 calc R .
H9C H 1.2509(42) -0.0167(39) 0.5004(15) 0.067 Uiso 1 calc R .
C10 C 1.4020(6) 0.1160(12) 0.5031(4) 0.039(3) Uani 1 d . .
H10A H 1.3926(7) 0.0424(53) 0.4768(22) 0.059 Uiso 1 calc R .
H10B H 1.4268(22) 0.0783(70) 0.5382(9) 0.059 Uiso 1 calc R .
H10C H 1.4353(18) 0.1850(21) 0.4936(30) 0.059 Uiso 1 calc R .
C11 C 0.9150(5) 0.4531(10) 0.3919(4) 0.024(2) Uani 1 d . .
C12 C 0.9399(6) 0.3902(13) 0.4415(4) 0.042(3) Uani 1 d . .
H12 H 0.9926(6) 0.3911(13) 0.4595(4) 0.050 Uiso 1 calc R .
C13 C 0.8892(7) 0.3273(14) 0.4646(5) 0.050(3) Uani 1 d . .
H13 H 0.9071(7) 0.2815(14) 0.4976(5) 0.059 Uiso 1 calc R .
C14 C 0.8109(6) 0.3306(12) 0.4393(5) 0.039(3) Uani 1 d . .
H14 H 0.7752(6) 0.2911(12) 0.4559(5) 0.047 Uiso 1 calc R .
C15 C 0.7864(6) 0.3913(11) 0.3906(4) 0.035(2) Uani 1 d . .
H15 H 0.7336(6) 0.3915(11) 0.3729(4) 0.043 Uiso 1 calc R .
C16 C 0.8379(6) 0.4524(11) 0.3669(4) 0.032(2) Uani 1 d . .
H16 H 0.8201(6) 0.4942(11) 0.3330(4) 0.038 Uiso 1 calc R .
C21 C 0.9391(5) 0.5636(10) 0.2942(4) 0.026(2) Uani 1 d . .
C22 C 0.9381(7) 0.4601(12) 0.2582(4) 0.041(3) Uani 1 d . .
H22 H 0.9616(7) 0.3753(12) 0.2705(4) 0.050 Uiso 1 calc R .
C23 C 0.9036(7) 0.4764(12) 0.2045(4) 0.042(3) Uani 1 d . .
H23 H 0.9022(7) 0.4034(12) 0.1803(4) 0.051 Uiso 1 calc R .
C24 C 0.8710(6) 0.6033(11) 0.1870(4) 0.037(3) Uani 1 d . .
H24 H 0.8487(6) 0.6175(11) 0.1502(4) 0.044 Uiso 1 calc R .
C25 C 0.8706(6) 0.7077(11) 0.2222(4) 0.033(2) Uani 1 d . .
H25 H 0.8468(6) 0.7923(11) 0.2099(4) 0.040 Uiso 1 calc R .
C26 C 0.9054(6) 0.6889(11) 0.2760(4) 0.031(2) Uani 1 d . .
H26 H 0.9062(6) 0.7614(11) 0.3004(4) 0.037 Uiso 1 calc R .
C31 C 1.0003(5) 0.7047(10) 0.3925(4) 0.025(2) Uani 1 d . .
C32 C 1.0661(6) 0.7760(12) 0.3904(4) 0.038(3) Uani 1 d . .
H32 H 1.1023(6) 0.7336(12) 0.3749(4) 0.045 Uiso 1 calc R .
C33 C 1.0794(7) 0.9051(12) 0.4101(5) 0.046(3) Uani 1 d . .
H33 H 1.1242(7) 0.9531(12) 0.4082(5) 0.055 Uiso 1 calc R .
C34 C 1.0273(8) 0.9643(12) 0.4326(4) 0.043(3) Uani 1 d . .
H34 H 1.0362(8) 1.0542(12) 0.4466(4) 0.052 Uiso 1 calc R .
C35 C 0.9633(8) 0.8973(12) 0.4354(4) 0.044(3) Uani 1 d . .
H35 H 0.9280(8) 0.9405(12) 0.4514(4) 0.053 Uiso 1 calc R .
C36 C 0.9487(6) 0.7669(10) 0.4152(4) 0.029(2) Uani 1 d . .
H36 H 0.9034(6) 0.7206(10) 0.4170(4) 0.034 Uiso 1 calc R .
C41 C 0.9715(5) 0.0934(9) 0.2559(4) 0.025(2) Uani 1 d . .
C42 C 0.9539(6) 0.0928(12) 0.3040(4) 0.036(3) Uani 1 d . .
H42 H 0.9940(6) 0.0891(12) 0.3357(4) 0.043 Uiso 1 calc R .
C43 C 0.8782(7) 0.0975(14) 0.3072(5) 0.050(3) Uani 1 d . .
H43 H 0.8667(7) 0.0948(14) 0.3406(5) 0.060 Uiso 1 calc R .
C44 C 0.8204(6) 0.1060(12) 0.2609(5) 0.043(3) Uani 1 d . .
H44 H 0.7688(6) 0.1106(12) 0.2625(5) 0.051 Uiso 1 calc R .
C45 C 0.8371(6) 0.1079(11) 0.2125(4) 0.035(2) Uani 1 d . .
H45 H 0.7970(6) 0.1150(11) 0.1809(4) 0.042 Uiso 1 calc R .
C46 C 0.9122(5) 0.0995(10) 0.2096(4) 0.028(2) Uani 1 d . .
H46 H 0.9233(5) 0.0979(10) 0.1759(4) 0.034 Uiso 1 calc R .
C51 C 1.1006(5) -0.0750(9) 0.2506(3) 0.023(2) Uani 1 d . .
C52 C 1.1757(5) -0.1152(10) 0.2775(3) 0.025(2) Uani 1 d . .
H52 H 1.2085(5) -0.0501(10) 0.2992(3) 0.030 Uiso 1 calc R .
C53 C 1.2022(5) -0.2416(10) 0.2736(4) 0.028(2) Uani 1 d . .
H53 H 1.2537(5) -0.2630(10) 0.2911(4) 0.033 Uiso 1 calc R .
C54 C 1.1556(6) -0.3415(11) 0.2443(4) 0.033(2) Uani 1 d . .
H54 H 1.1743(6) -0.4310(11) 0.2414(4) 0.040 Uiso 1 calc R .
C55 C 1.0797(6) -0.3066(10) 0.2190(4) 0.033(2) Uani 1 d . .
H55 H 1.0461(6) -0.3742(10) 0.1997(4) 0.040 Uiso 1 calc R .
C56 C 1.0537(5) -0.1758(10) 0.2220(4) 0.025(2) Uani 1 d . .
H56 H 1.0025(5) -0.1539(10) 0.2041(4) 0.031 Uiso 1 calc R .
C61 C 1.0715(5) 0.1789(9) 0.1929(3) 0.019(2) Uani 1 d . .
C62 C 1.0933(5) 0.3153(9) 0.1929(4) 0.026(2) Uani 1 d . .
H62 H 1.1080(5) 0.3642(9) 0.2255(4) 0.031 Uiso 1 calc R .
C63 C 1.0938(7) 0.3798(11) 0.1464(4) 0.036(2) Uani 1 d . .
H63 H 1.1074(7) 0.4737(11) 0.1466(4) 0.044 Uiso 1 calc R .
C64 C 1.0744(6) 0.3078(12) 0.0991(4) 0.035(3) Uani 1 d . .
H64 H 1.0769(6) 0.3517(12) 0.0672(4) 0.042 Uiso 1 calc R .
C65 C 1.0518(5) 0.1742(11) 0.0979(4) 0.029(2) Uani 1 d . .
H65 H 1.0366(5) 0.1263(11) 0.0652(4) 0.035 Uiso 1 calc R .
C66 C 1.0513(5) 0.1104(10) 0.1448(4) 0.025(2) Uani 1 d . .
H66 H 1.0367(5) 0.0170(10) 0.1441(4) 0.030 Uiso 1 calc R .
B1 B 0.9235(6) 0.7879(12) 0.0677(5) 0.029(3) Uani 1 d . .
=461 F 0.8575(4) 0.7338(8) 0.0358(3) 0.061(2) Uani 1 d . .
=462 F 0.9578(4) 0.8732(9) 0.0388(3) 0.061(2) Uani 1 d . .
=463 F 0.9045(5) 0.8634(8) 0.1077(3) 0.059(2) Uani 1 d . .
=464 F 0.9744(5) 0.6852(8) 0.0903(3) 0.063(2) Uani 1 d . .

loop_
_atom_type_symbol
_atom_type_description
_atom_type_scat_dispersion_real
_atom_type_scat_dispersion_imag
_atom_type_scat_source
C C 0.0033 0.0016 'International Tables Vol C Tables 4.2.6.8 and 6.1.1.4'
H H 0.0000 0.0000 'International Tables Vol C Tables 4.2.6.8 and 6.1.1.4'
B B 0.0013 0.0007 'International Tables Vol C Tables 4.2.6.8 and 6.1.1.4'
O O 0.0106 0.0060 'International Tables Vol C Tables 4.2.6.8 and 6.1.1.4'
F F 0.0171 0.0103 'International Tables Vol C Tables 4.2.6.8 and 6.1.1.4'
P P 0.1023 0.0942 'International Tables Vol C Tables 4.2.6.8 and 6.1.1.4'
Mo Mo -1.6832 0.6857 'International Tables Vol C Tables 4.2.6.8 and 6.1.1.4'
Au Au -2.0133 8.8022 'International Tables Vol C Tables 4.2.6.8 and 6.1.1.4'

loop_
_geom_angle_atom_site_label_1
_geom_angle_atom_site_label_2
_geom_angle_atom_site_label_3
_geom_angle
_geom_angle_site_symmetry_1
_geom_angle_site_symmetry_3
_geom_angle_publ_flag
C7 Mo1 C6 101.3(4) . . ?
C7 Mo1 C4 95.3(4) . . ?
C6 Mo1 C4 158.5(4) . . ?
C7 Mo1 C5 119.6(4) . . ?
C6 Mo1 C5 123.6(4) . . ?
C4 Mo1 C5 34.9(4) . . ?
C7 Mo1 C1 152.9(4) . . ?
C6 Mo1 C1 103.4(4) . . ?
C4 Mo1 C1 58.1(4) . . ?
C5 Mo1 C1 34.8(4) . . ?
C7 Mo1 C3 104.1(4) . . ?
C6 Mo1 C3 147.5(4) . . ?
C4 Mo1 C3 34.8(4) . . ?
C5 Mo1 C3 57.8(4) . . ?
C1 Mo1 C3 58.1(4) . . ?
C7 Mo1 C2 137.6(4) . . ?
C6 Mo1 C2 114.5(4) . . ?
C4 Mo1 C2 57.7(4) . . ?
C5 Mo1 C2 57.3(4) . . ?
C1 Mo1 C2 34.4(4) . . ?
C3 Mo1 C2 34.9(4) . . ?
C7 Mo1 P3 75.1(3) . . ?
C6 Mo1 P3 75.7(3) . . ?
C4 Mo1 P3 95.8(3) . . ?
C5 Mo1 P3 79.2(3) . . ?
C1 Mo1 P3 100.4(3) . . ?
C3 Mo1 P3 130.5(3) . . ?
C2 Mo1 P3 133.9(3) . . ?
C7 Mo1 Au2 58.5(3) . . ?
C6 Mo1 Au2 96.1(3) . . ?
C4 Mo1 Au2 104.3(3) . . ?
C5 Mo1 Au2 137.3(3) . . ?
C1 Mo1 Au2 128.7(3) . . ?
C3 Mo1 Au2 80.5(3) . . ?
C2 Mo1 Au2 94.3(3) . . ?
P3 Mo1 Au2 130.55(7) . . ?
C7 Mo1 Au1 109.7(3) . . ?
C6 Mo1 Au1 57.9(3) . . ?
C4 Mo1 Au1 128.3(3) . . ?
C5 Mo1 Au1 127.2(3) . . ?
C1 Mo1 Au1 92.9(3) . . ?
C3 Mo1 Au1 94.2(3) . . ?
C2 Mo1 Au1 74.2(3) . . ?
P3 Mo1 Au1 133.52(7) . . ?
Au2 Mo1 Au1 58.95(2) . . ?
P1 Au1 C6 131.2(2) . . ?
P1 Au1 Au2 131.36(6) . . ?
C6 Au1 Au2 87.9(2) . . ?
P1 Au1 Mo1 167.74(6) . . ?
C6 Au1 Mo1 44.3(2) . . ?
Au2 Au1 Mo1 60.40(2) . . ?
P2 Au2 C7 131.2(2) . . ?
P2 Au2 Au1 124.46(6) . . ?
C7 Au2 Au1 98.8(2) . . ?
P2 Au2 Mo1 174.85(6) . . ?
C7 Au2 Mo1 44.2(2) . . ?
Au1 Au2 Mo1 60.65(2) . . ?
C11 P1 C31 105.8(4) . . ?
C11 P1 C21 105.8(4) . . ?
C31 P1 C21 103.9(4) . . ?
C11 P1 Au1 111.1(3) . . ?
C31 P1 Au1 111.8(3) . . ?
C21 P1 Au1 117.5(3) . . ?
C51 P2 C61 106.2(4) . . ?
C51 P2 C41 106.7(4) . . ?
C61 P2 C41 104.6(4) . . ?
C51 P2 Au2 110.9(3) . . ?
C61 P2 Au2 116.3(3) . . ?
C41 P2 Au2 111.5(3) . . ?
C9 P3 C8 102.5(6) . . ?
C9 P3 C10 102.8(6) . . ?
C8 P3 C10 104.3(6) . . ?
C9 P3 Mo1 116.4(4) . . ?
C8 P3 Mo1 114.8(4) . . ?
C10 P3 Mo1 114.3(4) . . ?
C2 C1 C5 107.6(10) . . ?
C2 C1 Mo1 73.6(6) . . ?
C5 C1 Mo1 72.4(6) . . ?
C2 C1 H1 126.2(7) . . ?
C5 C1 H1 126.2(6) . . ?
Mo1 C1 H1 119.7(3) . . ?
C1 C2 C3 108.5(10) . . ?
C1 C2 Mo1 72.0(6) . . ?
C3 C2 Mo1 71.8(6) . . ?
C1 C2 H2 125.8(7) . . ?
C3 C2 H2 125.8(6) . . ?
Mo1 C2 H2 122.1(3) . . ?
C4 C3 C2 107.4(10) . . ?
C4 C3 Mo1 72.2(6) . . ?
C2 C3 Mo1 73.3(6) . . ?
C4 C3 H3 126.3(7) . . ?
C2 C3 H3 126.3(6) . . ?
Mo1 C3 H3 120.1(3) . . ?
C3 C4 C5 108.0(10) . . ?
C3 C4 Mo1 73.0(6) . . ?
C5 C4 Mo1 72.7(6) . . ?
C3 C4 H4 126.0(7) . . ?
C5 C4 H4 126.0(6) . . ?
Mo1 C4 H4 120.1(3) . . ?
C4 C5 C1 108.5(9) . . ?
C4 C5 Mo1 72.4(6) . . ?
C1 C5 Mo1 72.8(6) . . ?
C4 C5 H5 125.8(6) . . ?
C1 C5 H5 125.8(6) . . ?
Mo1 C5 H5 120.7(3) . . ?
O6 C6 Mo1 169.8(8) . . ?
O6 C6 Au1 112.1(7) . . ?
Mo1 C6 Au1 77.8(3) . . ?
O7 C7 Mo1 168.0(8) . . ?
O7 C7 Au2 113.1(7) . . ?
Mo1 C7 Au2 77.3(3) . . ?
P3 C8 H8A 109.5(4) . . ?
P3 C8 H8B 109.5(4) . . ?
H8A C8 H8B 109.5 . . ?
P3 C8 H8C 109.5(4) . . ?
H8A C8 H8C 109.5 . . ?
H8B C8 H8C 109.5 . . ?
P3 C9 H9A 109.5(4) . . ?
P3 C9 H9B 109.5(4) . . ?
H9A C9 H9B 109.5 . . ?
P3 C9 H9C 109.5(4) . . ?
H9A C9 H9C 109.5 . . ?
H9B C9 H9C 109.5 . . ?
P3 C10 H10A 109.5(4) . . ?
P3 C10 H10B 109.5(4) . . ?
H10A C10 H10B 109.5 . . ?
P3 C10 H10C 109.5(4) . . ?
H10A C10 H10C 109.5 . . ?
H10B C10 H10C 109.5 . . ?
C16 C11 C12 118.6(9) . . ?
C16 C11 P1 123.4(7) . . ?
C12 C11 P1 118.0(8) . . ?
C13 C12 C11 120.9(10) . . ?
C13 C12 H12 119.6(7) . . ?
C11 C12 H12 119.6(6) . . ?
C12 C13 C14 119.8(10) . . ?
C12 C13 H13 120.1(7) . . ?
C14 C13 H13 120.1(7) . . ?
C15 C14 C13 119.4(10) . . ?
C15 C14 H14 120.3(6) . . ?
C13 C14 H14 120.3(7) . . ?
C14 C15 C16 120.6(10) . . ?
C14 C15 H15 119.7(6) . . ?
C16 C15 H15 119.7(6) . . ?
C11 C16 C15 120.6(9) . . ?
C11 C16 H16 119.7(6) . . ?
C15 C16 H16 119.7(6) . . ?
C22 C21 C26 119.2(9) . . ?
C22 C21 P1 118.8(8) . . ?
C26 C21 P1 122.0(8) . . ?
C21 C22 C23 121.8(11) . . ?
C21 C22 H22 119.1(6) . . ?
C23 C22 H22 119.1(7) . . ?
C22 C23 C24 118.2(10) . . ?
C22 C23 H23 120.9(7) . . ?
C24 C23 H23 120.9(6) . . ?
C25 C24 C23 121.0(10) . . ?
C25 C24 H24 119.5(6) . . ?
C23 C24 H24 119.5(6) . . ?
C24 C25 C26 119.8(10) . . ?
C24 C25 H25 120.1(6) . . ?
C26 C25 H25 120.1(6) . . ?
C25 C26 C21 120.0(10) . . ?
C25 C26 H26 120.0(6) . . ?
C21 C26 H26 120.0(6) . . ?
C36 C31 C32 118.8(9) . . ?
C36 C31 P1 123.0(7) . . ?
C32 C31 P1 118.2(8) . . ?
C33 C32 C31 121.2(11) . . ?
C33 C32 H32 119.4(7) . . ?
C31 C32 H32 119.4(6) . . ?
C32 C33 C34 118.8(11) . . ?
C32 C33 H33 120.6(7) . . ?
C34 C33 H33 120.6(7) . . ?
C35 C34 C33 121.3(11) . . ?
C35 C34 H34 119.4(7) . . ?
C33 C34 H34 119.4(6) . . ?
C34 C35 C36 120.6(12) . . ?
C34 C35 H35 119.7(7) . . ?
C36 C35 H35 119.7(7) . . ?
C31 C36 C35 119.4(10) . . ?
C31 C36 H36 120.3(6) . . ?
C35 C36 H36 120.3(7) . . ?
C42 C41 C46 118.8(9) . . ?
C42 C41 P2 118.4(7) . . ?
C46 C41 P2 122.6(7) . . ?
C41 C42 C43 121.3(10) . . ?
C41 C42 H42 119.3(6) . . ?
C43 C42 H42 119.3(7) . . ?
C44 C43 C42 118.9(11) . . ?
C44 C43 H43 120.5(7) . . ?
C42 C43 H43 120.5(7) . . ?
C45 C44 C43 120.4(10) . . ?
C45 C44 H44 119.8(6) . . ?
C43 C44 H44 119.8(7) . . ?
C44 C45 C46 120.3(10) . . ?
C44 C45 H45 119.8(6) . . ?
C46 C45 H45 119.8(6) . . ?
C45 C46 C41 120.1(10) . . ?
C45 C46 H46 119.9(6) . . ?
C41 C46 H46 119.9(6) . . ?
C56 C51 C52 116.5(9) . . ?
C56 C51 P2 124.1(7) . . ?
C52 C51 P2 119.4(7) . . ?
C53 C52 C51 122.4(9) . . ?
C53 C52 H52 118.8(6) . . ?
C51 C52 H52 118.8(6) . . ?
C52 C53 C54 120.9(9) . . ?
C52 C53 H53 119.6(6) . . ?
C54 C53 H53 119.6(6) . . ?
C53 C54 C55 118.1(9) . . ?
C53 C54 H54 120.9(6) . . ?
C55 C54 H54 120.9(6) . . ?
C56 C55 C54 120.6(9) . . ?
C56 C55 H55 119.7(6) . . ?
C54 C55 H55 119.7(6) . . ?
C55 C56 C51 121.4(9) . . ?
C55 C56 H56 119.3(6) . . ?
C51 C56 H56 119.3(6) . . ?
C66 C61 C62 118.1(8) . . ?
C66 C61 P2 123.0(7) . . ?
C62 C61 P2 118.9(7) . . ?
C63 C62 C61 120.6(9) . . ?
C63 C62 H62 119.7(6) . . ?
C61 C62 H62 119.7(6) . . ?
C62 C63 C64 119.8(10) . . ?
C62 C63 H63 120.1(6) . . ?
C64 C63 H63 120.1(6) . . ?
C65 C64 C63 120.8(9) . . ?
C65 C64 H64 119.6(6) . . ?
C63 C64 H64 119.6(6) . . ?
C64 C65 C66 119.0(9) . . ?
C64 C65 H65 120.5(6) . . ?
C66 C65 H65 120.5(6) . . ?
C65 C66 C61 121.7(9) . . ?
C65 C66 H66 119.2(6) . . ?
C61 C66 H66 119.2(5) . . ?
=461 B1 F2 110.3(9) . . ?
=461 B1 F4 110.9(9) . . ?
=462 B1 F4 109.1(9) . . ?
=461 B1 F3 108.1(9) . . ?
=462 B1 F3 108.9(9) . . ?
=464 B1 F3 109.4(9) . . ?

loop_
_geom_bond_atom_site_label_1
_geom_bond_atom_site_label_2
_geom_bond_distance
_geom_bond_site_symmetry_2
_geom_bond_publ_flag
Mo1 C7 1.985(10) . ?
Mo1 C6 1.989(9) . ?
Mo1 C4 2.333(10) . ?
Mo1 C5 2.337(10) . ?
Mo1 C1 2.342(10) . ?
Mo1 C3 2.343(10) . ?
Mo1 C2 2.362(11) . ?
Mo1 P3 2.457(3) . ?
Mo1 Au2 2.7791(8) . ?
Mo1 Au1 2.7859(8) . ?
Au1 P1 2.284(2) . ?
Au1 C6 2.414(9) . ?
Au1 Au2 2.7384(5) . ?
Au2 P2 2.296(2) . ?
Au2 C7 2.430(9) . ?
P1 C11 1.819(10) . ?
P1 C31 1.822(10) . ?
P1 C21 1.826(9) . ?
P2 C51 1.791(10) . ?
P2 C61 1.811(9) . ?
P2 C41 1.819(10) . ?
P3 C9 1.813(12) . ?
P3 C8 1.819(11) . ?
P3 C10 1.824(11) . ?
C1 C2 1.391(15) . ?
C1 C5 1.40(2) . ?
C1 H1 0.95 . ?
C2 C3 1.41(2) . ?
C2 H2 0.95 . ?
C3 C4 1.40(2) . ?
C3 H3 0.95 . ?
C4 C5 1.40(2) . ?
C4 H4 0.95 . ?
C5 H5 0.95 . ?
C6 O6 1.151(11) . ?
C7 O7 1.162(12) . ?
C8 H8A 0.98 . ?
C8 H8B 0.98 . ?
C8 H8C 0.98 . ?
C9 H9A 0.98 . ?
C9 H9B 0.98 . ?
C9 H9C 0.98 . ?
C10 H10A 0.98 . ?
C10 H10B 0.98 . ?
C10 H10C 0.98 . ?
C11 C16 1.381(14) . ?
C11 C12 1.397(13) . ?
C12 C13 1.37(2) . ?
C12 H12 0.95 . ?
C13 C14 1.40(2) . ?
C13 H13 0.95 . ?
C14 C15 1.37(2) . ?
C14 H14 0.95 . ?
C15 C16 1.384(15) . ?
C15 H15 0.95 . ?
C16 H16 0.95 . ?
C21 C22 1.376(15) . ?
C21 C26 1.396(14) . ?
C22 C23 1.387(14) . ?
C22 H22 0.95 . ?
C23 C24 1.40(2) . ?
C23 H23 0.95 . ?
C24 C25 1.37(2) . ?
C24 H24 0.95 . ?
C25 C26 1.395(14) . ?
C25 H25 0.95 . ?
C26 H26 0.95 . ?
C31 C36 1.373(14) . ?
C31 C32 1.397(14) . ?
C32 C33 1.36(2) . ?
C32 H32 0.95 . ?
C33 C34 1.37(2) . ?
C33 H33 0.95 . ?
C34 C35 1.35(2) . ?
C34 H34 0.95 . ?
C35 C36 1.379(15) . ?
C35 H35 0.95 . ?
C36 H36 0.95 . ?
C41 C42 1.371(14) . ?
C41 C46 1.396(13) . ?
C42 C43 1.40(2) . ?
C42 H42 0.95 . ?
C43 C44 1.38(2) . ?
C43 H43 0.95 . ?
C44 C45 1.37(2) . ?
C44 H44 0.95 . ?
C45 C46 1.386(14) . ?
C45 H45 0.95 . ?
C46 H46 0.95 . ?
C51 C56 1.386(13) . ?
C51 C52 1.417(13) . ?
C52 C53 1.341(14) . ?
C52 H52 0.95 . ?
C53 C54 1.385(15) . ?
C53 H53 0.95 . ?
C54 C55 1.405(15) . ?
C54 H54 0.95 . ?
C55 C56 1.373(14) . ?
C55 H55 0.95 . ?
C56 H56 0.95 . ?
C61 C66 1.387(13) . ?
C61 C62 1.392(12) . ?
C62 C63 1.370(14) . ?
C62 H62 0.95 . ?
C63 C64 1.384(15) . ?
C63 H63 0.95 . ?
C64 C65 1.367(15) . ?
C64 H64 0.95 . ?
C65 C66 1.375(13) . ?
C65 H65 0.95 . ?
C66 H66 0.95 . ?
B1 F1 1.375(13) . ?
B1 F2 1.376(13) . ?
B1 F4 1.387(13) . ?
B1 F3 1.392(14) . ?
